data_7210854
loop_
_publ_author_name
'Liu, Lu'
'Huang, Chao'
'Wang, Zhengchuang'
'Wu, Dongqing'
'Hou, Hongwei'
'Fan, Yaoting'

_publ_section_title
;
 Entangled Zn(ii)/Cd(ii) coordination complexes based on a flexible
 bis(methylbenzimidazole) ligand and different dicarboxylates
;
_journal_issue 35
_journal_name_full CrystEngComm
_journal_page_first 7095
_journal_paper_doi 10.1039/c3ce40823j
_journal_volume 15
_journal_year 2013
_chemical_formula_moiety 'C25 H21 Cd N2 O5'
_chemical_formula_sum 'C25 H21 Cd N2 O5'
_chemical_formula_weight 541.84
_chemical_name_systematic
; 
 ? 
;
_space_group_IT_number 14
_symmetry_cell_setting monoclinic
_symmetry_space_group_name_Hall '-P 2ybc'
_symmetry_space_group_name_H-M 'P 1 21/c 1'
_atom_sites_solution_hydrogens geom
_atom_sites_solution_primary direct
_atom_sites_solution_secondary difmap
_audit_creation_method SHELXL-97
_cell_angle_alpha 90.00
_cell_angle_beta 99.42(3)
_cell_angle_gamma 90.00
_cell_formula_units_Z 4
_cell_length_a 12.224(2)
_cell_length_b 13.993(3)
_cell_length_c 14.160(3)
_cell_measurement_temperature 293(2)
_cell_volume 2389.4(8)
_computing_structure_refinement 'SHELXL-97 (Sheldrick, 1997)'
_computing_structure_solution 'SHELXS-97 (Sheldrick, 1990)'
_diffrn_ambient_temperature 293(2)
_diffrn_measured_fraction_theta_full 0.992
_diffrn_measured_fraction_theta_max 0.992
_diffrn_radiation_monochromator graphite
_diffrn_radiation_source 'fine-focus sealed tube'
_diffrn_radiation_type MoK\a
_diffrn_radiation_wavelength 0.71073
_diffrn_reflns_av_R_equivalents 0.0251
_diffrn_reflns_av_sigmaI/netI 0.0254
_diffrn_reflns_limit_h_max 16
_diffrn_reflns_limit_h_min -16
_diffrn_reflns_limit_k_max 15
_diffrn_reflns_limit_k_min -18
_diffrn_reflns_limit_l_max 18
_diffrn_reflns_limit_l_min -17
_diffrn_reflns_number 19416
_diffrn_reflns_theta_full 27.89
_diffrn_reflns_theta_max 27.89
_diffrn_reflns_theta_min 1.69
_exptl_absorpt_coefficient_mu 0.951
_exptl_absorpt_correction_T_max 0.8325
_exptl_absorpt_correction_T_min 0.8039
_exptl_absorpt_correction_type multi-scan
_exptl_absorpt_process_details sadabs
_exptl_crystal_density_diffrn 1.506
_exptl_crystal_density_method 'not measured'
_exptl_crystal_F_000 1092
_exptl_crystal_size_max 0.24
_exptl_crystal_size_mid 0.20
_exptl_crystal_size_min 0.20
_refine_diff_density_max 0.750
_refine_diff_density_min -0.524
_refine_diff_density_rms 0.127
_refine_ls_extinction_method none
_refine_ls_goodness_of_fit_ref 1.163
_refine_ls_hydrogen_treatment constr
_refine_ls_matrix_type full
_refine_ls_number_parameters 299
_refine_ls_number_reflns 5664
_refine_ls_number_restraints 0
_refine_ls_restrained_S_all 1.163
_refine_ls_R_factor_all 0.0402
_refine_ls_R_factor_gt 0.0340
_refine_ls_shift/su_max 0.002
_refine_ls_shift/su_mean 0.000
_refine_ls_structure_factor_coef Fsqd
_refine_ls_weighting_details 'calc w=1/[\s^2^(Fo^2^)+(0.0497P)^2^+0.3244P] where P=(Fo^2^+2Fc^2^)/3'
_refine_ls_weighting_scheme calc
_refine_ls_wR_factor_gt 0.0845
_refine_ls_wR_factor_ref 0.0944
_reflns_number_gt 5094
_reflns_number_total 5664
_reflns_threshold_expression >2sigma(I)
_cod_data_source_file c3ce40823j.txt
_cod_data_source_block complex6
_cod_original_cell_volume 2389.6(8)
_cod_original_sg_symbol_H-M 'P 21/c'
_cod_database_code 7210854

loop_
_symmetry_equiv_pos_as_xyz
'x, y, z'
'-x, y+1/2, -z+1/2'
'-x, -y, -z'
'x, -y-1/2, z-1/2'

loop_
_atom_site_label
_atom_site_type_symbol
_atom_site_fract_x
_atom_site_fract_y
_atom_site_fract_z
_atom_site_U_iso_or_equiv
_atom_site_adp_type
_atom_site_occupancy
_atom_site_symmetry_multiplicity
_atom_site_calc_flag
_atom_site_refinement_flags
Cd1 Cd 0.440904(13) 0.570303(12) 0.063418(12) 0.03181(8) Uani 1 1 d .
N1 N 0.34694(18) 0.63275(17) 0.16978(16) 0.0426(5) Uani 1 1 d .
N2 N 0.32352(19) 0.65606(16) 0.32017(15) 0.0408(5) Uani 1 1 d .
C1 C 0.5040(2) 0.7109(2) 0.2754(2) 0.0560(8) Uani 1 1 d .
H1A H 0.5364 0.7119 0.2181 0.084 Uiso 1 1 calc R
H1B H 0.5507 0.6751 0.3240 0.084 Uiso 1 1 calc R
H1C H 0.4966 0.7751 0.2973 0.084 Uiso 1 1 calc R
C2 C 0.3929(2) 0.66526(19) 0.25501(19) 0.0403(6) Uani 1 1 d .
C3 C 0.2409(2) 0.6027(2) 0.1797(2) 0.0415(6) Uani 1 1 d .
C4 C 0.1553(3) 0.5669(2) 0.1115(3) 0.0560(8) Uani 1 1 d .
H4 H 0.1645 0.5570 0.0484 0.067 Uiso 1 1 calc R
C5 C 0.0565(3) 0.5470(3) 0.1423(3) 0.0678(10) Uani 1 1 d .
H5 H -0.0025 0.5239 0.0985 0.081 Uiso 1 1 calc R
C6 C 0.0425(3) 0.5603(2) 0.2364(3) 0.0636(10) Uani 1 1 d .
H6 H -0.0255 0.5453 0.2541 0.076 Uiso 1 1 calc R
C7 C 0.1258(3) 0.5949(2) 0.3043(2) 0.0530(7) Uani 1 1 d .
H7 H 0.1164 0.6036 0.3676 0.064 Uiso 1 1 calc R
C8 C 0.2255(2) 0.61628(19) 0.27350(19) 0.0403(6) Uani 1 1 d .
C9 C 0.3475(3) 0.6779(2) 0.4227(2) 0.0524(7) Uani 1 1 d .
H9A H 0.2823 0.7063 0.4421 0.063 Uiso 1 1 calc R
H9B H 0.4069 0.7245 0.4339 0.063 Uiso 1 1 calc R
C10 C 0.3808(3) 0.5904(3) 0.4836(2) 0.0625(9) Uani 1 1 d .
H10A H 0.3877 0.6084 0.5505 0.075 Uiso 1 1 calc R
H10B H 0.3217 0.5436 0.4708 0.075 Uiso 1 1 calc R
C11 C 0.4861(3) 0.5446(3) 0.4679(3) 0.0639(9) Uani 1 1 d .
H11A H 0.5461 0.5905 0.4817 0.077 Uiso 1 1 calc R
H11B H 0.4800 0.5260 0.4013 0.077 Uiso 1 1 calc R
C12 C 0.6635(2) 0.4555(2) 0.1505(2) 0.0406(6) Uani 1 1 d .
C13 C 0.7510(2) 0.43439(17) 0.2356(2) 0.0357(5) Uani 1 1 d .
C14 C 0.8221(2) 0.3572(2) 0.2342(2) 0.0433(6) Uani 1 1 d .
H14 H 0.8191 0.3216 0.1783 0.052 Uiso 1 1 calc R
C15 C 0.8971(2) 0.3322(2) 0.3142(2) 0.0453(6) Uani 1 1 d .
H15 H 0.9421 0.2787 0.3134 0.054 Uiso 1 1 calc R
C16 C 0.9042(2) 0.3877(2) 0.39521(19) 0.0423(6) Uani 1 1 d .
C17 C 0.8382(2) 0.4675(2) 0.3966(2) 0.0460(7) Uani 1 1 d .
H17 H 0.8462 0.5063 0.4506 0.055 Uiso 1 1 calc R
C18 C 0.7605(2) 0.4896(2) 0.31800(19) 0.0420(6) Uani 1 1 d .
H18 H 0.7140 0.5418 0.3201 0.050 Uiso 1 1 calc R
C19 C 1.0671(2) 0.3135(2) 0.48323(19) 0.0468(7) Uani 1 1 d .
C20 C 1.1415(2) 0.3335(2) 0.4231(2) 0.0486(7) Uani 1 1 d .
H20 H 1.1259 0.3803 0.3761 0.058 Uiso 1 1 calc R
C21 C 1.2402(2) 0.2829(2) 0.4334(2) 0.0470(6) Uani 1 1 d .
H21 H 1.2915 0.2960 0.3934 0.056 Uiso 1 1 calc R
C22 C 1.2630(2) 0.2133(2) 0.5024(2) 0.0427(6) Uani 1 1 d .
C23 C 1.1869(3) 0.1945(2) 0.5626(2) 0.0552(8) Uani 1 1 d .
H23 H 1.2017 0.1475 0.6093 0.066 Uiso 1 1 calc R
C24 C 1.0890(3) 0.2458(3) 0.5531(2) 0.0573(8) Uani 1 1 d .
H24 H 1.0383 0.2341 0.5941 0.069 Uiso 1 1 calc R
C25 C 0.6326(2) 0.6545(2) -0.0097(2) 0.0480(7) Uani 1 1 d .
O1 O 0.55957(17) 0.68385(15) 0.03634(17) 0.0580(6) Uani 1 1 d .
O2 O 0.59018(16) 0.51409(15) 0.16238(15) 0.0523(5) Uani 1 1 d .
O3 O 0.3741(2) 0.41906(16) 0.06046(19) 0.0635(7) Uani 1 1 d .
O4 O 0.32852(18) 0.58791(15) -0.07408(15) 0.0527(5) Uani 1 1 d .
O5 O 0.97027(17) 0.3660(2) 0.48100(14) 0.0635(7) Uani 1 1 d .

loop_
_atom_site_aniso_label
_atom_site_aniso_U_11
_atom_site_aniso_U_22
_atom_site_aniso_U_33
_atom_site_aniso_U_23
_atom_site_aniso_U_13
_atom_site_aniso_U_12
Cd1 0.02408(11) 0.03847(12) 0.03212(12) -0.00214(7) 0.00228(8) -0.00110(6)
N1 0.0336(11) 0.0533(13) 0.0413(12) -0.0116(10) 0.0079(9) -0.0019(10)
N2 0.0441(12) 0.0433(12) 0.0345(12) -0.0048(9) 0.0049(9) 0.0072(10)
C1 0.0428(15) 0.069(2) 0.0549(18) -0.0137(16) 0.0035(14) -0.0110(14)
C2 0.0378(13) 0.0410(14) 0.0418(14) -0.0066(11) 0.0060(11) 0.0018(11)
C3 0.0306(12) 0.0485(14) 0.0459(15) -0.0064(13) 0.0083(11) 0.0005(11)
C4 0.0388(16) 0.078(2) 0.0505(18) -0.0152(15) 0.0060(14) -0.0062(14)
C5 0.0384(17) 0.093(3) 0.071(2) -0.017(2) 0.0069(16) -0.0162(17)
C6 0.0423(17) 0.077(2) 0.076(3) 0.0058(18) 0.0223(17) -0.0062(15)
C7 0.0499(17) 0.0593(18) 0.0537(18) 0.0066(15) 0.0201(14) 0.0071(14)
C8 0.0380(13) 0.0403(14) 0.0434(15) 0.0003(11) 0.0089(11) 0.0047(11)
C9 0.0632(19) 0.0562(18) 0.0367(15) -0.0042(13) 0.0045(14) 0.0119(14)
C10 0.066(2) 0.075(2) 0.0443(18) 0.0131(16) 0.0041(16) 0.0111(18)
C11 0.064(2) 0.069(2) 0.056(2) 0.0122(17) 0.0029(17) 0.0078(17)
C12 0.0314(13) 0.0423(14) 0.0443(15) 0.0068(12) -0.0048(11) -0.0050(11)
C13 0.0259(11) 0.0411(14) 0.0378(14) 0.0025(10) -0.0013(10) -0.0010(9)
C14 0.0390(14) 0.0445(14) 0.0429(15) -0.0078(12) -0.0037(12) 0.0039(11)
C15 0.0395(14) 0.0480(15) 0.0455(16) -0.0055(13) -0.0019(12) 0.0141(12)
C16 0.0276(12) 0.0609(17) 0.0363(14) 0.0013(13) -0.0006(10) 0.0131(12)
C17 0.0374(14) 0.0616(18) 0.0376(14) -0.0098(13) 0.0021(11) 0.0150(13)
C18 0.0338(13) 0.0486(15) 0.0425(14) -0.0046(12) 0.0030(11) 0.0123(11)
C19 0.0361(13) 0.0669(19) 0.0340(14) -0.0068(13) -0.0042(11) 0.0199(13)
C20 0.0437(15) 0.0556(17) 0.0444(16) 0.0035(13) 0.0016(12) 0.0175(13)
C21 0.0365(13) 0.0546(17) 0.0500(16) -0.0015(13) 0.0070(12) 0.0098(12)
C22 0.0356(13) 0.0430(14) 0.0463(15) -0.0076(12) -0.0026(11) 0.0111(11)
C23 0.0516(17) 0.0588(19) 0.0545(18) 0.0100(15) 0.0064(14) 0.0174(14)
C24 0.0444(16) 0.080(2) 0.0490(17) 0.0083(16) 0.0120(14) 0.0180(15)
C25 0.0370(14) 0.0513(17) 0.0514(17) 0.0170(14) -0.0055(12) -0.0132(12)
O1 0.0370(10) 0.0615(13) 0.0742(15) 0.0152(11) 0.0055(10) -0.0125(9)
O2 0.0385(10) 0.0584(13) 0.0541(12) 0.0031(10) -0.0093(9) 0.0133(9)
O3 0.0648(15) 0.0516(13) 0.0704(16) 0.0002(11) 0.0006(12) -0.0260(11)
O4 0.0490(12) 0.0612(13) 0.0411(11) -0.0056(10) -0.0128(9) 0.0063(10)
O5 0.0470(12) 0.1064(19) 0.0342(11) -0.0037(11) -0.0019(9) 0.0420(12)

loop_
_atom_type_symbol
_atom_type_description
_atom_type_scat_dispersion_real
_atom_type_scat_dispersion_imag
_atom_type_scat_source
C C 0.0033 0.0016 'International Tables Vol C Tables 4.2.6.8 and 6.1.1.4'
H H 0.0000 0.0000 'International Tables Vol C Tables 4.2.6.8 and 6.1.1.4'
N N 0.0061 0.0033 'International Tables Vol C Tables 4.2.6.8 and 6.1.1.4'
O O 0.0106 0.0060 'International Tables Vol C Tables 4.2.6.8 and 6.1.1.4'
Cd Cd -0.8075 1.2024 'International Tables Vol C Tables 4.2.6.8 and 6.1.1.4'

loop_
_geom_angle_atom_site_label_1
_geom_angle_atom_site_label_2
_geom_angle_atom_site_label_3
_geom_angle
_geom_angle_site_symmetry_1
_geom_angle_site_symmetry_3
O4 Cd1 N1 103.80(8) . .
O4 Cd1 O1 95.60(9) . .
N1 Cd1 O1 105.08(9) . .
O4 Cd1 O2 155.83(8) . .
N1 Cd1 O2 99.91(8) . .
O1 Cd1 O2 82.65(8) . .
O4 Cd1 O3 85.27(9) . .
N1 Cd1 O3 98.95(10) . .
O1 Cd1 O3 154.97(10) . .
O2 Cd1 O3 86.45(9) . .
O4 Cd1 Cd1 81.08(6) . 3_665
N1 Cd1 Cd1 164.77(6) . 3_665
O1 Cd1 Cd1 88.58(7) . 3_665
O2 Cd1 Cd1 74.79(6) . 3_665
O3 Cd1 Cd1 66.79(7) . 3_665
C2 N1 C3 106.0(2) . .
C2 N1 Cd1 124.34(17) . .
C3 N1 Cd1 122.94(17) . .
C2 N2 C8 107.5(2) . .
C2 N2 C9 127.4(2) . .
C8 N2 C9 125.0(2) . .
C2 C1 H1A 109.5 . .
C2 C1 H1B 109.5 . .
H1A C1 H1B 109.5 . .
C2 C1 H1C 109.5 . .
H1A C1 H1C 109.5 . .
H1B C1 H1C 109.5 . .
N1 C2 N2 111.6(2) . .
N1 C2 C1 124.2(3) . .
N2 C2 C1 124.2(3) . .
C8 C3 N1 109.3(2) . .
C8 C3 C4 120.5(3) . .
N1 C3 C4 130.1(3) . .
C5 C4 C3 116.8(3) . .
C5 C4 H4 121.6 . .
C3 C4 H4 121.6 . .
C4 C5 C6 122.0(3) . .
C4 C5 H5 119.0 . .
C6 C5 H5 119.0 . .
C7 C6 C5 121.9(3) . .
C7 C6 H6 119.0 . .
C5 C6 H6 119.0 . .
C6 C7 C8 116.4(3) . .
C6 C7 H7 121.8 . .
C8 C7 H7 121.8 . .
C3 C8 N2 105.6(2) . .
C3 C8 C7 122.3(3) . .
N2 C8 C7 132.0(3) . .
N2 C9 C10 112.7(3) . .
N2 C9 H9A 109.0 . .
C10 C9 H9A 109.0 . .
N2 C9 H9B 109.0 . .
C10 C9 H9B 109.0 . .
H9A C9 H9B 107.8 . .
C11 C10 C9 114.9(3) . .
C11 C10 H10A 108.5 . .
C9 C10 H10A 108.5 . .
C11 C10 H10B 108.5 . .
C9 C10 H10B 108.5 . .
H10A C10 H10B 107.5 . .
C10 C11 C11 111.9(4) . 3_666
C10 C11 H11A 109.2 . .
C11 C11 H11A 109.2 3_666 .
C10 C11 H11B 109.2 . .
C11 C11 H11B 109.2 3_666 .
H11A C11 H11B 107.9 . .
O2 C12 O4 126.3(3) . 3_665
O2 C12 C13 117.0(3) . .
O4 C12 C13 116.7(2) 3_665 .
C18 C13 C14 118.6(2) . .
C18 C13 C12 121.0(2) . .
C14 C13 C12 120.4(2) . .
C15 C14 C13 121.2(3) . .
C15 C14 H14 119.4 . .
C13 C14 H14 119.4 . .
C16 C15 C14 118.9(2) . .
C16 C15 H15 120.5 . .
C14 C15 H15 120.5 . .
C15 C16 O5 123.9(2) . .
C15 C16 C17 120.8(2) . .
O5 C16 C17 115.2(2) . .
C18 C17 C16 119.9(3) . .
C18 C17 H17 120.1 . .
C16 C17 H17 120.1 . .
C17 C18 C13 120.5(2) . .
C17 C18 H18 119.7 . .
C13 C18 H18 119.7 . .
C24 C19 C20 121.4(3) . .
C24 C19 O5 116.7(3) . .
C20 C19 O5 121.7(3) . .
C19 C20 C21 118.9(3) . .
C19 C20 H20 120.6 . .
C21 C20 H20 120.6 . .
C22 C21 C20 120.6(3) . .
C22 C21 H21 119.7 . .
C20 C21 H21 119.7 . .
C21 C22 C23 119.6(3) . .
C21 C22 C25 120.3(3) . 2_745
C23 C22 C25 120.0(3) . 2_745
C24 C23 C22 119.9(3) . .
C24 C23 H23 120.0 . .
C22 C23 H23 120.0 . .
C19 C24 C23 119.6(3) . .
C19 C24 H24 120.2 . .
C23 C24 H24 120.2 . .
O3 C25 O1 125.5(3) 3_665 .
O3 C25 C22 117.6(3) 3_665 2_755
O1 C25 C22 116.9(3) . 2_755
C25 O1 Cd1 113.23(19) . .
C12 O2 Cd1 132.29(19) . .
C25 O3 Cd1 140.3(2) 3_665 .
C12 O4 Cd1 125.49(18) 3_665 .
C16 O5 C19 120.8(2) . .

loop_
_geom_bond_atom_site_label_1
_geom_bond_atom_site_label_2
_geom_bond_distance
_geom_bond_site_symmetry_2
Cd1 O4 2.205(2) .
Cd1 N1 2.217(2) .
Cd1 O1 2.227(2) .
Cd1 O2 2.2528(19) .
Cd1 O3 2.266(2) .
Cd1 Cd1 3.1676(7) 3_665
N1 C2 1.326(3) .
N1 C3 1.391(3) .
N2 C2 1.358(3) .
N2 C8 1.387(3) .
N2 C9 1.465(3) .
C1 C2 1.485(4) .
C1 H1A 0.9600 .
C1 H1B 0.9600 .
C1 H1C 0.9600 .
C3 C8 1.385(4) .
C3 C4 1.395(4) .
C4 C5 1.378(5) .
C4 H4 0.9300 .
C5 C6 1.383(5) .
C5 H5 0.9300 .
C6 C7 1.369(5) .
C6 H6 0.9300 .
C7 C8 1.392(4) .
C7 H7 0.9300 .
C9 C10 1.515(4) .
C9 H9A 0.9700 .
C9 H9B 0.9700 .
C10 C11 1.487(5) .
C10 H10A 0.9700 .
C10 H10B 0.9700 .
C11 C11 1.548(7) 3_666
C11 H11A 0.9700 .
C11 H11B 0.9700 .
C12 O2 1.247(3) .
C12 O4 1.258(4) 3_665
C12 C13 1.504(4) .
C13 C18 1.389(4) .
C13 C14 1.389(4) .
C14 C15 1.382(4) .
C14 H14 0.9300 .
C15 C16 1.376(4) .
C15 H15 0.9300 .
C16 O5 1.378(3) .
C16 C17 1.380(4) .
C17 C18 1.374(4) .
C17 H17 0.9300 .
C18 H18 0.9300 .
C19 C24 1.364(4) .
C19 C20 1.373(4) .
C19 O5 1.389(3) .
C20 C21 1.387(4) .
C20 H20 0.9300 .
C21 C22 1.374(4) .
C21 H21 0.9300 .
C22 C23 1.385(4) .
C22 C25 1.508(3) 2_745
C23 C24 1.384(4) .
C23 H23 0.9300 .
C24 H24 0.9300 .
C25 O3 1.251(4) 3_665
C25 O1 1.257(4) .
C25 C22 1.508(3) 2_755
O3 C25 1.251(4) 3_665
O4 C12 1.258(4) 3_665

loop_
_geom_torsion_atom_site_label_1
_geom_torsion_atom_site_label_2
_geom_torsion_atom_site_label_3
_geom_torsion_atom_site_label_4
_geom_torsion
_geom_torsion_site_symmetry_1
_geom_torsion_site_symmetry_4
O4 Cd1 N1 C2 -157.5(2) . .
O1 Cd1 N1 C2 -57.7(2) . .
O2 Cd1 N1 C2 27.3(2) . .
O3 Cd1 N1 C2 115.2(2) . .
Cd1 Cd1 N1 C2 95.4(3) 3_665 .
O4 Cd1 N1 C3 55.4(2) . .
O1 Cd1 N1 C3 155.2(2) . .
O2 Cd1 N1 C3 -119.8(2) . .
O3 Cd1 N1 C3 -31.9(2) . .
Cd1 Cd1 N1 C3 -51.7(4) 3_665 .
C3 N1 C2 N2 1.3(3) . .
Cd1 N1 C2 N2 -150.37(18) . .
C3 N1 C2 C1 -175.6(3) . .
Cd1 N1 C2 C1 32.7(4) . .
C8 N2 C2 N1 -1.0(3) . .
C9 N2 C2 N1 175.6(2) . .
C8 N2 C2 C1 175.9(3) . .
C9 N2 C2 C1 -7.5(4) . .
C2 N1 C3 C8 -1.2(3) . .
Cd1 N1 C3 C8 151.00(19) . .
C2 N1 C3 C4 176.5(3) . .
Cd1 N1 C3 C4 -31.3(4) . .
C8 C3 C4 C5 0.4(5) . .
N1 C3 C4 C5 -177.1(3) . .
C3 C4 C5 C6 -0.9(6) . .
C4 C5 C6 C7 0.6(6) . .
C5 C6 C7 C8 0.2(5) . .
N1 C3 C8 N2 0.6(3) . .
C4 C3 C8 N2 -177.3(3) . .
N1 C3 C8 C7 178.3(3) . .
C4 C3 C8 C7 0.4(5) . .
C2 N2 C8 C3 0.2(3) . .
C9 N2 C8 C3 -176.5(3) . .
C2 N2 C8 C7 -177.2(3) . .
C9 N2 C8 C7 6.1(5) . .
C6 C7 C8 C3 -0.7(5) . .
C6 C7 C8 N2 176.4(3) . .
C2 N2 C9 C10 -97.0(4) . .
C8 N2 C9 C10 79.0(4) . .
N2 C9 C10 C11 64.3(4) . .
C9 C10 C11 C11 -179.6(4) . 3_666
O2 C12 C13 C18 -10.9(4) . .
O4 C12 C13 C18 169.2(3) 3_665 .
O2 C12 C13 C14 167.2(3) . .
O4 C12 C13 C14 -12.7(4) 3_665 .
C18 C13 C14 C15 3.2(4) . .
C12 C13 C14 C15 -174.9(3) . .
C13 C14 C15 C16 -2.8(5) . .
C14 C15 C16 O5 175.3(3) . .
C14 C15 C16 C17 -0.5(5) . .
C15 C16 C17 C18 3.2(5) . .
O5 C16 C17 C18 -173.0(3) . .
C16 C17 C18 C13 -2.7(5) . .
C14 C13 C18 C17 -0.5(4) . .
C12 C13 C18 C17 177.6(3) . .
C24 C19 C20 C21 0.6(5) . .
O5 C19 C20 C21 175.5(3) . .
C19 C20 C21 C22 0.4(5) . .
C20 C21 C22 C23 -0.6(4) . .
C20 C21 C22 C25 176.4(3) . 2_745
C21 C22 C23 C24 -0.1(5) . .
C25 C22 C23 C24 -177.2(3) 2_745 .
C20 C19 C24 C23 -1.4(5) . .
O5 C19 C24 C23 -176.5(3) . .
C22 C23 C24 C19 1.1(5) . .
O3 C25 O1 Cd1 20.4(4) 3_665 .
C22 C25 O1 Cd1 -159.42(18) 2_755 .
O4 Cd1 O1 C25 -85.8(2) . .
N1 Cd1 O1 C25 168.25(19) . .
O2 Cd1 O1 C25 69.9(2) . .
O3 Cd1 O1 C25 5.0(3) . .
Cd1 Cd1 O1 C25 -4.92(19) 3_665 .
O4 C12 O2 Cd1 0.8(5) 3_665 .
C13 C12 O2 Cd1 -179.11(17) . .
O4 Cd1 O2 C12 -5.0(4) . .
N1 Cd1 O2 C12 163.6(3) . .
O1 Cd1 O2 C12 -92.3(3) . .
O3 Cd1 O2 C12 65.2(3) . .
Cd1 Cd1 O2 C12 -1.7(2) 3_665 .
O4 Cd1 O3 C25 59.3(3) . 3_665
N1 Cd1 O3 C25 162.6(3) . 3_665
O1 Cd1 O3 C25 -33.8(5) . 3_665
O2 Cd1 O3 C25 -97.9(3) . 3_665
Cd1 Cd1 O3 C25 -23.0(3) 3_665 3_665
N1 Cd1 O4 C12 -163.3(2) . 3_665
O1 Cd1 O4 C12 89.7(2) . 3_665
O2 Cd1 O4 C12 5.2(4) . 3_665
O3 Cd1 O4 C12 -65.2(2) . 3_665
Cd1 Cd1 O4 C12 2.0(2) 3_665 3_665
C15 C16 O5 C19 28.4(5) . .
C17 C16 O5 C19 -155.6(3) . .
C24 C19 O5 C16 -139.0(3) . .
C20 C19 O5 C16 45.9(5) . .
